data_4342794
loop_
_publ_author_name
'Zopes, David'
'Hegemann, Corinna'
'Schl\"afer, Johannes'
'Tyrra, Wieland'
'Mathur, Sanjay'

_publ_section_title
;
 Single-source precursors for alloyed gold-silver nanocrystals - a
 molecular metallurgy approach.
;
_journal_issue 8
_journal_name_full 'Inorganic chemistry'
_journal_page_first 3781
_journal_page_last 3787
_journal_paper_doi 10.1021/ic502924s
_journal_volume 54
_journal_year 2015
_chemical_formula_moiety 'C16 H18 Ag Au F6 N2'
_chemical_formula_sum 'C16 H18 Ag Au F6 N2'
_chemical_formula_weight 657.16
_chemical_name_systematic
; 
 ? 
;
_space_group_IT_number 15
_symmetry_cell_setting monoclinic
_symmetry_space_group_name_Hall '-C 2yc'
_symmetry_space_group_name_H-M 'C 1 2/c 1'
_atom_sites_solution_hydrogens geom
_atom_sites_solution_primary direct
_atom_sites_solution_secondary difmap
_audit_creation_method SHELXL-97
_cell_angle_alpha 90.00
_cell_angle_beta 102.128(5)
_cell_angle_gamma 90.00
_cell_formula_units_Z 4
_cell_length_a 15.262(5)
_cell_length_b 8.458(5)
_cell_length_c 15.708(5)
_cell_measurement_reflns_used 15022
_cell_measurement_temperature 293(2)
_cell_measurement_theta_max 29.38
_cell_measurement_theta_min 2.65
_cell_volume 1982.4(15)
_computing_cell_refinement 'X-Area (Stoe & Cie, 2001)'
_computing_data_collection 'X-Area (Stoe & Cie, 2001)'
_computing_data_reduction 'X-Area (Stoe & Cie, 2001)'
_computing_structure_refinement 'SHELXL-97 (Sheldrick, 1997)'
_computing_structure_solution 'SHELXS-97 (Sheldrick, 1990)'
_diffrn_ambient_temperature 293(2)
_diffrn_detector_area_resol_mean 'not measured'
_diffrn_measured_fraction_theta_full 0.981
_diffrn_measured_fraction_theta_max 0.981
_diffrn_measurement_device_type 'IPDS 2 T (Stoe & Cie)'
_diffrn_measurement_method '\w and \f scans'
_diffrn_radiation_monochromator graphite
_diffrn_radiation_source 'fine-focus sealed tube'
_diffrn_radiation_type MoK\a
_diffrn_radiation_wavelength 0.71073
_diffrn_reflns_av_R_equivalents 0.0572
_diffrn_reflns_av_sigmaI/netI 0.0290
_diffrn_reflns_limit_h_max 20
_diffrn_reflns_limit_h_min -20
_diffrn_reflns_limit_k_max 11
_diffrn_reflns_limit_k_min -11
_diffrn_reflns_limit_l_max 21
_diffrn_reflns_limit_l_min -21
_diffrn_reflns_number 18024
_diffrn_reflns_theta_full 29.38
_diffrn_reflns_theta_max 29.38
_diffrn_reflns_theta_min 2.65
_diffrn_standards_decay_% 'not measured'
_diffrn_standards_interval_count 'not measured'
_diffrn_standards_interval_time 'not measured'
_diffrn_standards_number 'not measured'
_exptl_absorpt_coefficient_mu 8.435
_exptl_absorpt_correction_T_max 0.3578
_exptl_absorpt_correction_T_min 0.1893
_exptl_absorpt_correction_type numerical
_exptl_absorpt_process_details
;
The absorption correction (X-RED; Stoe & Cie, 2001)
was performed after optimizing the crystal shape
using X-SHAPE (Stoe & Cie, 1999).
;
_exptl_crystal_colour colourless
_exptl_crystal_density_diffrn 2.202
_exptl_crystal_density_meas ?
_exptl_crystal_density_method 'not measured'
_exptl_crystal_description brick
_exptl_crystal_F_000 1232
_exptl_crystal_size_max 0.41
_exptl_crystal_size_mid 0.38
_exptl_crystal_size_min 0.24
_refine_diff_density_max 0.713
_refine_diff_density_min -0.716
_refine_diff_density_rms 0.101
_refine_ls_extinction_coef 0.00027(7)
_refine_ls_extinction_expression Fc^*^=kFc[1+0.001xFc^2^\l^3^/sin(2\q)]^-1/4^
_refine_ls_extinction_method SHELXL
_refine_ls_goodness_of_fit_ref 1.059
_refine_ls_hydrogen_treatment constr
_refine_ls_matrix_type full
_refine_ls_number_parameters 120
_refine_ls_number_reflns 2680
_refine_ls_number_restraints 0
_refine_ls_restrained_S_all 1.059
_refine_ls_R_factor_all 0.0388
_refine_ls_R_factor_gt 0.0300
_refine_ls_shift/su_max 0.000
_refine_ls_shift/su_mean 0.000
_refine_ls_structure_factor_coef Fsqd
_refine_ls_weighting_details 'calc w=1/[\s^2^(Fo^2^)+(0.0413P)^2^+1.9065P] where P=(Fo^2^+2Fc^2^)/3'
_refine_ls_weighting_scheme calc
_refine_ls_wR_factor_gt 0.0787
_refine_ls_wR_factor_ref 0.0834
_reflns_number_gt 2190
_reflns_number_total 2680
_reflns_threshold_expression >2sigma(I)
_cod_data_source_file ic502924s_si_003.cif
_cod_data_source_block '[Ag(Lut)2][Au(CF3)2]'
_cod_depositor_comments
;
The following automatic conversions were performed:

'_exptl_crystal_density_meas' value 'not measured' was changed to '?'
- the value is perceived as not measured.

Automatic conversion script
Id: cif_fix_values 3271 2015-04-21 07:52:19Z andrius 

 Adding full bibliography for 4342792--4342794.cif.
;
_cod_original_sg_symbol_H-M 'C 2/c'
_cod_database_code 4342794

loop_
_symmetry_equiv_pos_as_xyz
'x, y, z'
'-x, y, -z+1/2'
'x+1/2, y+1/2, z'
'-x+1/2, y+1/2, -z+1/2'
'-x, -y, -z'
'x, -y, z-1/2'
'-x+1/2, -y+1/2, -z'
'x+1/2, -y+1/2, z-1/2'

loop_
_atom_site_label
_atom_site_type_symbol
_atom_site_fract_x
_atom_site_fract_y
_atom_site_fract_z
_atom_site_U_iso_or_equiv
_atom_site_adp_type
_atom_site_occupancy
_atom_site_symmetry_multiplicity
_atom_site_calc_flag
_atom_site_refinement_flags
Au1 Au 0.5000 0.57516(3) 0.2500 0.06431(11) Uani 1 2 d S
Ag1 Ag 0.5000 0.21698(7) 0.2500 0.06991(15) Uani 1 2 d S
F1 F 0.6807(3) 0.6950(7) 0.2791(4) 0.150(2) Uani 1 1 d .
F3 F 0.6510(3) 0.6004(9) 0.3921(3) 0.187(4) Uani 1 1 d .
F2 F 0.6817(3) 0.4521(6) 0.2974(4) 0.1196(16) Uani 1 1 d .
N1 N 0.4565(2) 0.1855(4) 0.1120(2) 0.0631(8) Uani 1 1 d .
C2 C 0.5059(4) 0.2351(6) 0.0554(3) 0.0707(12) Uani 1 1 d .
C6 C 0.3756(4) 0.1211(6) 0.0811(4) 0.0727(12) Uani 1 1 d .
C1 C 0.6323(4) 0.5785(6) 0.3087(4) 0.0759(13) Uani 1 1 d .
C3 C 0.4741(5) 0.2206(8) -0.0327(4) 0.0912(16) Uani 1 1 d .
H3 H 0.5088 0.2554 -0.0710 0.109 Uiso 1 1 calc R
C7 C 0.3218(5) 0.0653(8) 0.1468(7) 0.112(3) Uani 1 1 d .
H7A H 0.3552 0.0854 0.2047 0.167 Uiso 1 1 calc R
H7B H 0.3105 -0.0461 0.1395 0.167 Uiso 1 1 calc R
H7C H 0.2659 0.1213 0.1376 0.167 Uiso 1 1 calc R
C8 C 0.5963(4) 0.3048(9) 0.0926(4) 0.097(2) Uani 1 1 d .
H8A H 0.6063 0.3048 0.1550 0.146 Uiso 1 1 calc R
H8B H 0.5986 0.4113 0.0721 0.146 Uiso 1 1 calc R
H8C H 0.6418 0.2428 0.0744 0.146 Uiso 1 1 calc R
C5 C 0.3424(5) 0.1052(7) -0.0066(5) 0.095(2) Uani 1 1 d .
H5 H 0.2863 0.0603 -0.0269 0.114 Uiso 1 1 calc R
C4 C 0.3928(5) 0.1563(10) -0.0641(4) 0.102(2) Uani 1 1 d .
H4 H 0.3712 0.1467 -0.1238 0.122 Uiso 1 1 calc R

loop_
_atom_site_aniso_label
_atom_site_aniso_U_11
_atom_site_aniso_U_22
_atom_site_aniso_U_33
_atom_site_aniso_U_23
_atom_site_aniso_U_13
_atom_site_aniso_U_12
Au1 0.05803(15) 0.07092(16) 0.06102(16) 0.000 0.00576(10) 0.000
Ag1 0.0697(3) 0.0845(3) 0.0553(3) 0.000 0.0123(2) 0.000
F1 0.094(3) 0.139(4) 0.200(5) 0.034(4) -0.006(3) -0.032(3)
F3 0.083(3) 0.380(11) 0.082(3) -0.069(4) -0.014(2) 0.056(4)
F2 0.073(2) 0.119(3) 0.155(4) -0.031(3) -0.003(2) 0.022(2)
N1 0.059(2) 0.070(2) 0.061(2) -0.0047(16) 0.0115(16) -0.0031(16)
C2 0.066(3) 0.085(3) 0.061(3) -0.004(2) 0.013(2) -0.005(2)
C6 0.063(3) 0.075(3) 0.078(3) -0.007(2) 0.009(3) -0.006(2)
C1 0.055(2) 0.089(3) 0.077(3) -0.009(2) -0.002(2) -0.003(2)
C3 0.101(5) 0.113(4) 0.060(3) 0.001(3) 0.019(3) -0.001(4)
C7 0.086(4) 0.107(5) 0.145(8) -0.009(5) 0.032(5) -0.036(4)
C8 0.078(4) 0.135(6) 0.084(4) -0.023(4) 0.029(3) -0.030(4)
C5 0.074(4) 0.109(5) 0.089(5) -0.022(3) -0.010(3) -0.005(3)
C4 0.101(5) 0.131(5) 0.065(3) -0.013(4) -0.002(3) 0.009(4)

loop_
_atom_type_symbol
_atom_type_description
_atom_type_scat_dispersion_real
_atom_type_scat_dispersion_imag
_atom_type_scat_source
C C 0.0033 0.0016 'International Tables Vol C Tables 4.2.6.8 and 6.1.1.4'
H H 0.0000 0.0000 'International Tables Vol C Tables 4.2.6.8 and 6.1.1.4'
Ag Ag -0.8971 1.1015 'International Tables Vol C Tables 4.2.6.8 and 6.1.1.4'
Au Au -2.0133 8.8022 'International Tables Vol C Tables 4.2.6.8 and 6.1.1.4'
F F 0.0171 0.0103 'International Tables Vol C Tables 4.2.6.8 and 6.1.1.4'
N N 0.0061 0.0033 'International Tables Vol C Tables 4.2.6.8 and 6.1.1.4'

loop_
_geom_angle_atom_site_label_1
_geom_angle_atom_site_label_2
_geom_angle_atom_site_label_3
_geom_angle
_geom_angle_site_symmetry_1
_geom_angle_site_symmetry_3
C1 Au1 C1 178.4(3) . 2_655
C1 Au1 Ag1 90.79(15) . .
C1 Au1 Ag1 90.79(16) 2_655 .
N1 Ag1 N1 165.7(2) 2_655 .
N1 Ag1 Au1 97.13(10) 2_655 .
N1 Ag1 Au1 97.13(10) . .
C6 N1 C2 119.1(4) . .
C6 N1 Ag1 118.7(3) . .
C2 N1 Ag1 122.1(3) . .
N1 C2 C3 120.6(5) . .
N1 C2 C8 117.5(5) . .
C3 C2 C8 121.9(5) . .
N1 C6 C5 121.4(6) . .
N1 C6 C7 117.8(6) . .
C5 C6 C7 120.8(6) . .
F3 C1 F2 103.7(5) . .
F3 C1 F1 102.7(6) . .
F2 C1 F1 99.9(6) . .
F3 C1 Au1 116.5(4) . .
F2 C1 Au1 117.4(4) . .
F1 C1 Au1 114.2(4) . .
C4 C3 C2 120.5(6) . .
C4 C3 H3 119.7 . .
C2 C3 H3 119.7 . .
C6 C7 H7A 109.5 . .
C6 C7 H7B 109.5 . .
H7A C7 H7B 109.5 . .
C6 C7 H7C 109.5 . .
H7A C7 H7C 109.5 . .
H7B C7 H7C 109.5 . .
C2 C8 H8A 109.5 . .
C2 C8 H8B 109.5 . .
H8A C8 H8B 109.5 . .
C2 C8 H8C 109.5 . .
H8A C8 H8C 109.5 . .
H8B C8 H8C 109.5 . .
C6 C5 C4 119.4(6) . .
C6 C5 H5 120.3 . .
C4 C5 H5 120.3 . .
C3 C4 C5 119.0(6) . .
C3 C4 H4 120.5 . .
C5 C4 H4 120.5 . .

loop_
_geom_bond_atom_site_label_1
_geom_bond_atom_site_label_2
_geom_bond_distance
_geom_bond_site_symmetry_2
Au1 C1 2.037(5) .
Au1 C1 2.037(5) 2_655
Au1 Ag1 3.0295(19) .
Ag1 N1 2.146(4) 2_655
Ag1 N1 2.146(4) .
F1 C1 1.369(7) .
F3 C1 1.294(8) .
F2 C1 1.340(7) .
N1 C6 1.344(6) .
N1 C2 1.346(6) .
C2 C3 1.373(7) .
C2 C8 1.502(7) .
C6 C5 1.370(9) .
C6 C7 1.522(10) .
C3 C4 1.350(9) .
C3 H3 0.9300 .
C7 H7A 0.9600 .
C7 H7B 0.9600 .
C7 H7C 0.9600 .
C8 H8A 0.9600 .
C8 H8B 0.9600 .
C8 H8C 0.9600 .
C5 C4 1.374(11) .
C5 H5 0.9300 .
C4 H4 0.9300 .

loop_
_geom_torsion_atom_site_label_1
_geom_torsion_atom_site_label_2
_geom_torsion_atom_site_label_3
_geom_torsion_atom_site_label_4
_geom_torsion
_geom_torsion_site_symmetry_1
_geom_torsion_site_symmetry_4
C1 Au1 Ag1 N1 58.1(2) . 2_655
C1 Au1 Ag1 N1 -121.9(2) 2_655 2_655
C1 Au1 Ag1 N1 -121.9(2) . .
C1 Au1 Ag1 N1 58.1(2) 2_655 .
N1 Ag1 N1 C6 66.6(4) 2_655 .
Au1 Ag1 N1 C6 -113.4(4) . .
N1 Ag1 N1 C2 -116.7(4) 2_655 .
Au1 Ag1 N1 C2 63.3(4) . .
C6 N1 C2 C3 0.1(8) . .
Ag1 N1 C2 C3 -176.6(5) . .
C6 N1 C2 C8 -179.4(5) . .
Ag1 N1 C2 C8 3.9(7) . .
C2 N1 C6 C5 -0.1(8) . .
Ag1 N1 C6 C5 176.7(4) . .
C2 N1 C6 C7 179.6(5) . .
Ag1 N1 C6 C7 -3.6(7) . .
Ag1 Au1 C1 F3 -98.8(5) . .
Ag1 Au1 C1 F2 25.1(5) . .
Ag1 Au1 C1 F1 141.6(5) . .
N1 C2 C3 C4 0.0(10) . .
C8 C2 C3 C4 179.5(7) . .
N1 C6 C5 C4 -0.1(9) . .
C7 C6 C5 C4 -179.8(7) . .
C2 C3 C4 C5 -0.1(12) . .
C6 C5 C4 C3 0.2(11) . .
